data_2222912
loop_
_publ_author_name
'Do, Junghwan'
'Yun, Hoseop'

_publ_section_title
;
 Redetermination of AgNb~2~PS~10~ revealing a silver deficiency
;
_journal_coeditor_code WM2240
_journal_issue 8
_journal_name_full 'Acta Crystallographica Section E'
_journal_page_first i56
_journal_page_last i57
_journal_paper_doi 10.1107/S1600536809025100
_journal_volume 65
_journal_year 2009
_chemical_formula_iupac 'Ag0.88 Nb2 P S10'
_chemical_formula_sum 'Ag0.88 Nb2 P S10'
_chemical_formula_weight 631.78
_chemical_name_systematic
;
silver diniobium tris(disulfide) tetrathiophosphate(V)
;
_space_group_IT_number 15
_symmetry_cell_setting monoclinic
_symmetry_space_group_name_Hall '-C 2yc'
_symmetry_space_group_name_H-M 'C 1 2/c 1'
_atom_sites_solution_primary direct
_atom_sites_solution_secondary difmap
_audit_creation_method 'WinGX routine CIF_UPDATE'
_cell_angle_alpha 90
_cell_angle_beta 94.833(19)
_cell_angle_gamma 90
_cell_formula_units_Z 8
_cell_length_a 24.001(5)
_cell_length_b 7.7711(17)
_cell_length_c 12.960(3)
_cell_measurement_reflns_used 24
_cell_measurement_temperature 290.0(10)
_cell_measurement_theta_max 15.0
_cell_measurement_theta_min 10.0
_cell_volume 2408.6(9)
_computing_cell_refinement 'MAC Science MXC3 (MAC Science, 1994)'
_computing_data_collection 'MAC Science MXC3 (MAC Science, 1994)'
_computing_data_reduction 'MAC Science MXC3 (MAC Science, 1994)'
_computing_molecular_graphics 'locally modified version of ORTEP (Johnson, 1965)'
_computing_publication_material 'WinGX (Farrugia, 1999)'
_computing_structure_refinement 'SHELXL97 (Sheldrick, 2008)'
_computing_structure_solution 'SHELXS97 (Sheldrick, 2008)'
_diffrn_ambient_temperature 290.0(10)
_diffrn_measured_fraction_theta_full 1
_diffrn_measured_fraction_theta_max 1
_diffrn_measurement_device_type 'MAC Science MXC3'
_diffrn_measurement_method \w-2\q
_diffrn_radiation_monochromator graphite
_diffrn_radiation_source 'normal-focus sealed tube'
_diffrn_radiation_type MoK\a
_diffrn_radiation_wavelength 0.71073
_diffrn_reflns_av_R_equivalents 0.0173
_diffrn_reflns_limit_h_max 28
_diffrn_reflns_limit_h_min -28
_diffrn_reflns_limit_k_max 9
_diffrn_reflns_limit_k_min 0
_diffrn_reflns_limit_l_max 15
_diffrn_reflns_limit_l_min 0
_diffrn_reflns_number 2221
_diffrn_reflns_theta_full 24.99
_diffrn_reflns_theta_max 24.99
_diffrn_reflns_theta_min 1.7
_diffrn_standards_decay_% 0
_diffrn_standards_interval_count 100
_diffrn_standards_number 2
_exptl_absorpt_coefficient_mu 5.1
_exptl_absorpt_correction_T_max 0.821
_exptl_absorpt_correction_T_min 0.727
_exptl_absorpt_correction_type analytical
_exptl_absorpt_process_details '(de Meulenaer & Tompa, 1965)'
_exptl_crystal_colour black
_exptl_crystal_density_diffrn 3.485
_exptl_crystal_density_method 'not measured'
_exptl_crystal_description needle
_exptl_crystal_F_000 2385
_exptl_crystal_size_max 0.60
_exptl_crystal_size_mid 0.06
_exptl_crystal_size_min 0.04
_refine_diff_density_max 1.815
_refine_diff_density_min -1.195
_refine_ls_extinction_method none
_refine_ls_goodness_of_fit_ref 1.163
_refine_ls_hydrogen_treatment undef
_refine_ls_matrix_type full
_refine_ls_number_parameters 128
_refine_ls_number_reflns 2114
_refine_ls_number_restraints 0
_refine_ls_restrained_S_all 1.163
_refine_ls_R_factor_all 0.0546
_refine_ls_R_factor_gt 0.045
_refine_ls_shift/su_max 0
_refine_ls_shift/su_mean 0
_refine_ls_structure_factor_coef Fsqd
_refine_ls_weighting_details 'calc w=1/[\s^2^(Fo^2^)+(0.029P)^2^+98.0899P] where P=(Fo^2^+2Fc^2^)/3'
_refine_ls_weighting_scheme calc
_refine_ls_wR_factor_ref 0.1089
_reflns_number_gt 1835
_reflns_number_total 2114
_reflns_threshold_expression >2\s(I)
_cod_data_source_file wm2240.cif
_cod_data_source_block I
_cod_original_sg_symbol_H-M 'C 2/c'
_cod_database_code 2222912
_cod_database_fobs_code 2222912

loop_
_symmetry_equiv_pos_as_xyz
'x, y, z'
'-x, y, -z+1/2'
'x+1/2, y+1/2, z'
'-x+1/2, y+1/2, -z+1/2'
'-x, -y, -z'
'x, -y, z-1/2'
'-x+1/2, -y+1/2, -z'
'x+1/2, -y+1/2, z-1/2'

loop_
_atom_site_type_symbol
_atom_site_label
_atom_site_fract_x
_atom_site_fract_y
_atom_site_fract_z
_atom_site_U_iso_or_equiv
_atom_site_adp_type
_atom_site_calc_flag
_atom_site_refinement_flags
_atom_site_occupancy
_atom_site_disorder_assembly
_atom_site_disorder_group
Ag Ag 0.05548(4) 0.51279(13) 0.09923(9) 0.0397(4) Uani d P 0.878(4) . .
Nb Nb1 0.13913(3) 0.05530(10) 0.00408(6) 0.0156(2) Uani d . 1 . .
Nb Nb2 0.36226(3) 0.43048(10) 0.28691(6) 0.0155(2) Uani d . 1 . .
P P 0.40291(10) 0.1092(3) 0.1376(2) 0.0223(5) Uani d . 1 . .
S S1 0.04299(12) 0.4143(4) 0.3739(3) 0.0399(7) Uani d . 1 . .
S S2 0.06326(9) 0.1230(3) 0.56424(18) 0.0208(5) Uani d . 1 . .
S S3 0.06437(10) 0.1186(3) 0.12793(19) 0.0240(5) Uani d . 1 . .
S S4 0.15627(9) 0.1535(3) 0.35711(17) 0.0186(5) Uani d . 1 . .
S S5 0.21371(10) 0.1063(3) 0.14306(18) 0.0243(5) Uani d . 1 . .
S S6 0.28921(9) 0.4481(3) 0.13057(18) 0.0204(5) Uani d . 1 . .
S S7 0.28941(10) 0.3584(3) 0.40463(19) 0.0245(5) Uani d . 1 . .
S S8 0.34993(11) 0.1158(3) 0.00528(19) 0.0276(6) Uani d . 1 . .
S S9 0.36001(11) 0.0935(3) 0.2684(2) 0.0257(5) Uani d . 1 . .
S S10 0.43518(9) 0.3553(3) 0.15040(17) 0.0185(5) Uani d . 1 . .

loop_
_atom_site_aniso_label
_atom_site_aniso_U_11
_atom_site_aniso_U_22
_atom_site_aniso_U_33
_atom_site_aniso_U_12
_atom_site_aniso_U_13
_atom_site_aniso_U_23
Ag 0.0377(6) 0.0321(6) 0.0492(7) -0.0076(4) 0.0037(5) -0.0051(5)
Nb1 0.0138(4) 0.0169(4) 0.0160(4) -0.0008(3) 0.0009(3) 0.0006(3)
Nb2 0.0131(4) 0.0155(4) 0.0178(4) 0.0003(3) 0.0014(3) 0.0006(3)
P 0.0228(13) 0.0150(12) 0.0295(13) -0.0008(10) 0.0049(10) 0.0013(10)
S1 0.0326(15) 0.0216(13) 0.066(2) -0.0078(12) 0.0070(14) 0.0056(13)
S2 0.0156(11) 0.0233(12) 0.0234(12) 0.0028(9) 0.0012(9) -0.0009(10)
S3 0.0205(12) 0.0256(13) 0.0260(12) 0.0066(10) 0.0025(9) 0.0025(10)
S4 0.0193(11) 0.0152(11) 0.0212(11) -0.0010(9) 0.0010(9) -0.0012(9)
S5 0.0189(11) 0.0324(14) 0.0211(12) -0.0080(10) -0.0006(9) 0.0029(10)
S6 0.0148(11) 0.0253(12) 0.0209(11) -0.0024(9) 0.0011(9) 0.0001(9)
S7 0.0200(12) 0.0309(13) 0.0230(12) -0.0063(10) 0.0034(9) -0.0016(10)
S8 0.0395(15) 0.0215(13) 0.0210(12) -0.0060(11) -0.0016(11) -0.0024(10)
S9 0.0313(13) 0.0191(12) 0.0274(13) -0.0017(10) 0.0068(10) 0.0018(10)
S10 0.0156(10) 0.0182(11) 0.0214(12) -0.0005(9) 0.0004(9) 0.0022(9)

loop_
_atom_type_symbol
_atom_type_description
_atom_type_scat_dispersion_real
_atom_type_scat_dispersion_imag
_atom_type_scat_source
Ag Ag -0.8971 1.1015 'International Tables Vol C Tables 4.2.6.8 and 6.1.1.4'
Nb Nb -2.0727 0.6215 'International Tables Vol C Tables 4.2.6.8 and 6.1.1.4'
P P 0.1023 0.0942 'International Tables Vol C Tables 4.2.6.8 and 6.1.1.4'
S S 0.1246 0.1234 'International Tables Vol C Tables 4.2.6.8 and 6.1.1.4'

loop_
_geom_angle_atom_site_label_1
_geom_angle_atom_site_label_2
_geom_angle_atom_site_label_3
_geom_angle_site_symmetry_1
_geom_angle_site_symmetry_3
_geom_angle
_geom_angle_publ_flag
S1 Ag S9 2 4 131.39(11) ?
S1 Ag S2 2 6_565 113.11(9) ?
S9 Ag S2 4 6_565 79.08(8) ?
S1 Ag S8 2 7 136.99(9) ?
S9 Ag S8 4 7 78.25(8) ?
S2 Ag S8 6_565 7 101.58(7) ?
S1 Ag S1 2 6_565 100.08(10) ?
S9 Ag S1 4 6_565 127.42(9) ?
S2 Ag S1 6_565 6_565 70.06(8) ?
S8 Ag S1 7 6_565 68.05(8) ?
S1 Ag S3 2 . 74.93(8) ?
S9 Ag S3 4 . 96.70(8) ?
S2 Ag S3 6_565 . 171.84(8) ?
S8 Ag S3 7 . 70.59(7) ?
S1 Ag S3 6_565 . 107.95(8) ?
S1 Ag P 2 7 112.54(9) ?
S9 Ag P 4 7 112.55(8) ?
S2 Ag P 6_565 7 95.91(7) ?
S8 Ag P 7 7 36.42(7) ?
S1 Ag P 6_565 7 35.58(7) ?
S3 Ag P . 7 79.17(7) ?
S1 Ag Ag 2 5_565 55.36(8) ?
S9 Ag Ag 4 5_565 168.61(8) ?
S2 Ag Ag 6_565 5_565 89.75(6) ?
S8 Ag Ag 7 5_565 102.14(7) ?
S1 Ag Ag 6_565 5_565 44.72(6) ?
S3 Ag Ag . 5_565 94.11(6) ?
S5 Nb1 S2 . 6 111.70(8) ?
S5 Nb1 S7 . 4_545 47.90(9) ?
S2 Nb1 S7 6 4_545 90.11(8) ?
S5 Nb1 S6 . 7 90.67(8) ?
S2 Nb1 S6 6 7 140.23(9) ?
S7 Nb1 S6 4_545 7 80.99(8) ?
S5 Nb1 S3 . . 90.87(8) ?
S2 Nb1 S3 6 . 48.16(8) ?
S7 Nb1 S3 4_545 . 107.97(8) ?
S6 Nb1 S3 7 . 168.99(8) ?
S5 Nb1 S4 . 6 119.57(9) ?
S2 Nb1 S4 6 6 92.77(8) ?
S7 Nb1 S4 4_545 6 79.56(8) ?
S6 Nb1 S4 7 6 47.56(8) ?
S3 Nb1 S4 . 6 138.99(8) ?
S5 Nb1 S8 . 7 78.70(9) ?
S2 Nb1 S8 6 7 130.83(9) ?
S7 Nb1 S8 4_545 7 123.89(9) ?
S6 Nb1 S8 7 7 84.30(8) ?
S3 Nb1 S8 . 7 85.31(9) ?
S4 Nb1 S8 6 7 124.80(8) ?
S5 Nb1 S10 . 7 155.38(9) ?
S2 Nb1 S10 6 7 85.32(8) ?
S7 Nb1 S10 4_545 7 154.11(8) ?
S6 Nb1 S10 7 7 86.32(8) ?
S3 Nb1 S10 . 7 87.75(8) ?
S4 Nb1 S10 6 7 75.23(7) ?
S8 Nb1 S10 7 7 76.69(8) ?
S5 Nb1 Nb2 . 4_545 55.35(6) ?
S2 Nb1 Nb2 6 4_545 56.36(6) ?
S7 Nb1 Nb2 4_545 4_545 54.18(6) ?
S6 Nb1 Nb2 7 4_545 134.56(6) ?
S3 Nb1 Nb2 . 4_545 53.80(6) ?
S4 Nb1 Nb2 6 4_545 120.09(6) ?
S8 Nb1 Nb2 7 4_545 112.84(6) ?
S10 Nb1 Nb2 7 4_545 137.39(6) ?
S5 Nb1 Nb2 . 7 132.20(6) ?
S2 Nb1 Nb2 6 7 112.84(6) ?
S7 Nb1 Nb2 4_545 7 115.85(6) ?
S6 Nb1 Nb2 7 7 42.76(6) ?
S3 Nb1 Nb2 . 7 132.49(6) ?
S4 Nb1 Nb2 6 7 42.55(5) ?
S8 Nb1 Nb2 7 7 85.19(6) ?
S10 Nb1 Nb2 7 7 44.79(5) ?
Nb2 Nb1 Nb2 4_545 7 161.96(3) ?
P Nb1 Nb2 7 7 56.18(5) ?
S3 Nb2 S7 4 . 111.78(8) ?
S3 Nb2 S5 4 4 91.64(9) ?
S7 Nb2 S5 . 4 47.83(9) ?
S3 Nb2 S2 4 7_556 48.11(8) ?
S7 Nb2 S2 . 7_556 89.05(8) ?
S5 Nb2 S2 4 7_556 107.42(8) ?
S3 Nb2 S4 4 4 89.92(8) ?
S7 Nb2 S4 . 4 120.91(8) ?
S5 Nb2 S4 4 4 78.94(8) ?
S2 Nb2 S4 7_556 4 136.85(8) ?
S3 Nb2 S6 4 . 137.11(9) ?
S7 Nb2 S6 . . 91.58(8) ?
S5 Nb2 S6 4 . 77.74(8) ?
S2 Nb2 S6 7_556 . 173.34(8) ?
S4 Nb2 S6 4 . 47.42(8) ?
S3 Nb2 S9 4 . 129.58(9) ?
S7 Nb2 S9 . . 79.70(8) ?
S5 Nb2 S9 4 . 124.43(9) ?
S2 Nb2 S9 7_556 . 85.10(8) ?
S4 Nb2 S9 4 . 127.37(8) ?
S6 Nb2 S9 . . 88.49(8) ?
S3 Nb2 S10 4 . 86.73(8) ?
S7 Nb2 S10 . . 153.96(9) ?
S5 Nb2 S10 4 . 154.21(8) ?
S2 Nb2 S10 7_556 . 90.51(8) ?
S4 Nb2 S10 4 . 75.33(7) ?
S6 Nb2 S10 . . 86.02(8) ?
S9 Nb2 S10 . . 74.33(8) ?
S3 Nb2 Nb1 4 4 56.36(6) ?
S7 Nb2 Nb1 . 4 55.44(6) ?
S5 Nb2 Nb1 4 4 53.84(6) ?
S2 Nb2 Nb1 7_556 4 53.60(6) ?
S4 Nb2 Nb1 4 4 116.29(6) ?
S6 Nb2 Nb1 . 4 131.50(6) ?
S9 Nb2 Nb1 . 4 114.81(6) ?
S10 Nb2 Nb1 . 4 139.55(6) ?
S3 Nb2 Nb1 4 7 112.00(6) ?
S7 Nb2 Nb1 . 7 132.44(6) ?
S5 Nb2 Nb1 4 7 113.61(6) ?
S2 Nb2 Nb1 7_556 7 135.05(6) ?
S4 Nb2 Nb1 4 7 42.61(5) ?
S6 Nb2 Nb1 . 7 42.40(5) ?
S9 Nb2 Nb1 . 7 86.53(6) ?
S10 Nb2 Nb1 . 7 44.85(5) ?
Nb1 Nb2 Nb1 4 7 158.61(3) ?
S1 P S8 4_545 . 108.46(17) y
S1 P S9 4_545 . 112.81(17) y
S8 P S9 . . 111.87(16) y
S1 P S10 4_545 . 117.65(16) y
S8 P S10 . . 104.24(14) y
S9 P S10 . . 101.46(14) y
Nb1 S2 Nb2 6_556 7_556 70.04(7) ?
S3 S2 Ag 6_556 6_566 146.81(13) ?
S2 S3 Nb2 6 4_545 67.87(10) ?
S2 S3 Nb1 6 . 63.68(9) ?
Nb2 S3 Nb1 4_545 . 69.84(7) ?
S2 S3 Ag 6 . 149.39(13) ?
Nb2 S3 Ag 4_545 . 132.70(10) ?
Nb1 S3 Ag . . 99.22(8) ?
S6 S4 Nb2 4_545 4_545 66.56(9) ?
S6 S4 Nb1 4_545 6_556 65.96(9) ?
Nb2 S4 Nb1 4_545 6_556 94.84(8) ?
S7 S5 Nb1 4_545 . 67.50(10) ?
S7 S5 Nb2 4_545 4_545 65.33(10) ?
Nb1 S5 Nb2 . 4_545 70.81(7) ?
S4 S6 Nb1 4 7 66.48(9) ?
S4 S6 Nb2 4 . 66.02(9) ?
Nb1 S6 Nb2 7 . 94.83(8) ?
S5 S7 Nb2 4 . 66.84(10) ?
S5 S7 Nb1 4 4 64.60(10) ?
Nb2 S7 Nb1 . 4 70.38(7) ?
P S8 Nb1 . 7 90.34(11) ?
P S9 Nb2 . . 90.49(11) ?
P S10 Nb2 . . 89.62(11) ?
P S10 Nb1 . 7 87.61(11) ?
Nb2 S10 Nb1 . 7 90.36(7) ?

loop_
_geom_bond_atom_site_label_1
_geom_bond_atom_site_label_2
_geom_bond_site_symmetry_2
_geom_bond_distance
_geom_bond_publ_flag
Ag S1 2 2.536(3) y
Ag S9 4 2.620(3) y
Ag S2 6_565 2.875(3) y
Ag S8 7 2.916(3) y
Ag S1 6_565 2.965(4) y
Ag S3 . 3.091(3) y
Ag P 7 3.440(3) ?
Ag Ag 5_565 3.549(2) ?
Ag P 4 3.552(3) ?
Ag Nb1 . 4.3137(15) ?
Nb1 S5 . 2.462(2) y
Nb1 S2 6 2.466(2) y
Nb1 S7 4_545 2.518(3) y
Nb1 S6 7 2.551(2) y
Nb1 S3 . 2.554(3) y
Nb1 S4 6 2.562(2) y
Nb1 S8 7 2.573(3) y
Nb1 S10 7 2.659(2) y
Nb2 S3 4 2.476(3) y
Nb2 S7 . 2.479(3) y
Nb2 S5 4 2.508(2) y
Nb2 S2 7_556 2.551(3) y
Nb2 S4 4 2.558(2) y
Nb2 S6 . 2.569(3) y
Nb2 S9 . 2.630(3) y
Nb2 S10 . 2.656(2) y
Nb1 Nb2 4_545 2.8800(13) y
Nb1 P 7 3.298(3) ?
Nb1 Nb2 7 3.7702(15) y
Nb2 Nb1 4 2.8800(13) ?
Nb2 Nb1 7 3.7702(15) ?
P S1 4_545 2.009(4) y
P S8 . 2.048(4) y
P S9 . 2.059(4) y
P S10 . 2.065(3) y
